data_7243071
loop_
_publ_author_name
'Singh, Abhishek'
'Singh, Reman Kumar'
'Patwari, G. Naresh'

_publ_section_title
;
 Hierarchy of \p-stacking determines the conformational preferences of
 bis-squaramates
;
_journal_issue 31
_journal_name_full CrystEngComm
_journal_page_first 5331
_journal_page_last 5336
_journal_paper_doi 10.1039/D1CE00623A
_journal_volume 23
_journal_year 2021
_chemical_formula_moiety '0.8(C12 H12 N2 O6)'
_chemical_formula_sum 'C12 H12 N2 O6'
_chemical_formula_weight 224.19
_chemical_name_common 4,4'-(ethane-1,2-diylbis(azanediyl))bis(3-methoxycyclobut-3-ene-1,2-dione)
_chemical_name_systematic Sq-1,2-dimer
_space_group_crystal_system monoclinic
_space_group_IT_number 15
_space_group_name_Hall '-C 2yc'
_space_group_name_H-M_alt 'C 1 2/c 1'
_atom_sites_solution_hydrogens geom
_atom_sites_solution_primary dual
_audit_creation_date 2020-02-13
_audit_creation_method
;
Olex2 1.3-ac4
(compiled 2019.04.23 svn.r3594 for Rigaku Oxford Diffraction, GUI svn.r5739)
;
_audit_update_record
;
2020-02-26 deposited with the CCDC.	2021-06-14 downloaded from the CCDC.
;
_cell_angle_alpha 90
_cell_angle_beta 101.6170(10)
_cell_angle_gamma 90
_cell_formula_units_Z 5
_cell_length_a 9.85680(10)
_cell_length_b 10.16330(10)
_cell_length_c 12.28110(10)
_cell_measurement_reflns_used 9047
_cell_measurement_temperature 122.99(10)
_cell_measurement_theta_max 77.1640
_cell_measurement_theta_min 6.2890
_cell_volume 1205.09(2)
_computing_cell_refinement 'CrysAlisPro 1.171.40.61a (Rigaku OD, 2019)'
_computing_data_collection 'CrysAlisPro 1.171.40.61a (Rigaku OD, 2019)'
_computing_data_reduction 'CrysAlisPro 1.171.40.61a (Rigaku OD, 2019)'
_computing_molecular_graphics 'Olex2 (Dolomanov et al., 2009)'
_computing_publication_material 'Olex2 (Dolomanov et al., 2009)'
_computing_structure_refinement 'ShelXL (Sheldrick, 2015)'
_computing_structure_solution 'ShelXT (Sheldrick, 2015)'
_diffrn_ambient_environment N~2~
_diffrn_ambient_temperature 122.99(10)
_diffrn_detector 'Hybrid Pixel Array Detector'
_diffrn_detector_area_resol_mean 10.0000
_diffrn_detector_type HyPix
_diffrn_measured_fraction_theta_full 0.995
_diffrn_measured_fraction_theta_max 0.987
_diffrn_measurement_details
;
List of Runs (angles in degrees, time in seconds):

  # Type    Start    End  Width  t~exp~   \w     \q     \k     \f   Frames
#--------------------------------------------------------------------------
  1  \w   -120.00 -35.00   0.50    0.10    --  -47.70 -42.00  25.00  170
  2  \w     35.00 120.00   0.50    0.10    --   47.70  42.00 177.00  170
  3  \w    -24.00  60.00   0.50    0.10    --   47.70 -42.00  25.00  168
  4  \w    -75.00 -14.00   0.50    0.40    --  -86.25  42.00 177.00  122
  5  \w   -158.00 -74.00   0.50    0.40    --  -86.25 -42.00  25.00  168
  6  \w     36.00  73.00   0.50    0.40    --  107.75 -42.00  25.00   74
  7  \w     95.00 178.00   0.50    0.40    --  107.75  42.00 177.00  166
  8  \w    -60.00  25.00   0.50    0.10    --  -47.70  42.00 177.00  170
  9  \w   -121.00 -35.00   0.50    0.10    --  -47.70 -37.00 -90.00  172
 10  \w   -119.00 -73.00   0.50    0.10    --  -47.70-125.00 -90.00   92
 11  \w   -119.00 -33.00   0.50    0.10    --  -47.70 -57.00-120.00  172
 12  \w     34.00  95.00   0.50    0.10    --   47.70-125.00  30.00  122
 13  \w   -158.00 -73.00   0.50    0.40    --  -86.25 -45.00 -30.00  170
 14  \w    -86.00 -13.00   0.50    0.40    --  -86.25 125.00-150.00  146
 15  \w   -159.00 -63.00   0.50    0.40    --  -86.25 -77.00 -60.00  192
 16  \w   -159.00 -68.00   0.50    0.40    --  -86.25 -66.00 -94.51  182
 17  \w   -158.00 -73.00   0.50    0.40    --  -86.25 -45.00 -60.00  170
 18  \w   -159.00 -70.00   0.50    0.40    --  -86.25 -61.00 -60.00  178
 19  \w   -159.00 -65.00   0.50    0.40    --  -86.25 -74.00-111.44  188
 20  \w   -159.00 -64.00   0.50    0.40    --  -86.25 -75.00 -54.08  190
 21  \w     95.00 178.00   0.50    0.40    --  107.75  30.00 150.00  166
 22  \w     89.00 178.00   0.50    0.40    --  107.75  67.00 -86.55  178
 23  \w     94.00 178.00   0.50    0.40    --  107.75  15.00 120.00  168
 24  \w     85.00 178.00   0.50    0.40    --  107.75  77.00-150.00  186
 25  \w     36.00  76.00   0.50    0.40    --  107.75 -45.00-120.00   80
 26  \w     33.00  66.00   0.50    0.40    --  107.75 -30.00-180.00   66
 27  \w     36.00  76.00   0.50    0.40    --  107.75 -45.00-150.00   80
 28  \w     35.00 106.00   0.50    0.40    --  107.75 -94.00  60.00  142
 29  \w     33.00  66.00   0.50    0.40    --  107.75 -30.00 150.00   66
 30  \w    102.00 149.00   0.50    0.40    --  107.75  30.00 -30.00   94
 31  \w     87.00 133.00   0.50    0.40    --  107.75  77.00 -60.00   92
 32  \w    125.00 177.00   0.50    0.40    --  107.75  77.00-120.00  104
 33  \w     93.00 121.00   0.50    0.40    --  107.75  77.00 -90.00   56
 34  \w    145.00 170.00   0.50    0.40    --  107.75  77.00 -90.00   50
 35  \w     36.00  62.00   0.50    0.40    --  107.75 -30.00-120.00   52
 36  \w     86.00 117.00   0.50    0.40    --  107.75  77.00-120.00   62
 37  \w     47.00  73.00   0.50    0.40    --  107.75 -94.00-120.00   52
 38  \w     91.00 147.00   0.50    0.40    --  107.75  61.00-150.00  112
 39  \w    134.00 175.00   0.50    0.40    --  107.75  77.00-180.00   82
 40  \w     40.00  76.00   0.50    0.40    --  107.75 -45.00 -60.00   72
 41  \w    101.00 126.00   0.50    0.40    --  107.75  45.00 -90.00   50
 42  \w    148.00 173.00   0.50    0.40    --  107.75  45.00 -90.00   50
 43  \w     39.00  64.00   0.50    0.40    --  107.75 -45.00  60.00   50
 44  \w     35.00  62.00   0.50    0.40    --  107.75 -30.00 -90.00   54
 45  \w     55.00 106.00   0.50    0.40    --  107.75-125.00 -60.00  102
;
_diffrn_measurement_device 'four-circle diffractometer'
_diffrn_measurement_device_type 'XtaLAB Synergy, Dualflex, HyPix'
_diffrn_measurement_method '\w scans'
_diffrn_orient_matrix_type 'CrysAlisPro convention (1999,Acta A55,543-557)'
_diffrn_orient_matrix_UB_11 0.1529140000
_diffrn_orient_matrix_UB_12 -0.0157206000
_diffrn_orient_matrix_UB_13 0.0580565000
_diffrn_orient_matrix_UB_21 -0.0281816000
_diffrn_orient_matrix_UB_22 0.0780727000
_diffrn_orient_matrix_UB_23 0.1006349000
_diffrn_orient_matrix_UB_31 -0.0358130000
_diffrn_orient_matrix_UB_32 -0.1289813000
_diffrn_orient_matrix_UB_33 0.0538620000
_diffrn_radiation_monochromator mirror
_diffrn_radiation_probe x-ray
_diffrn_radiation_type 'Cu K\a'
_diffrn_radiation_wavelength 1.54184
_diffrn_reflns_av_R_equivalents 0.0204
_diffrn_reflns_av_unetI/netI 0.0105
_diffrn_reflns_Laue_measured_fraction_full 0.995
_diffrn_reflns_Laue_measured_fraction_max 0.987
_diffrn_reflns_limit_h_max 12
_diffrn_reflns_limit_h_min -12
_diffrn_reflns_limit_k_max 12
_diffrn_reflns_limit_k_min -12
_diffrn_reflns_limit_l_max 15
_diffrn_reflns_limit_l_min -15
_diffrn_reflns_number 11091
_diffrn_reflns_point_group_measured_fraction_full 0.995
_diffrn_reflns_point_group_measured_fraction_max 0.987
_diffrn_reflns_theta_full 67.684
_diffrn_reflns_theta_max 77.539
_diffrn_reflns_theta_min 6.323
_diffrn_source 'micro-focus sealed X-ray tube'
_diffrn_source_type 'PhotonJet (Cu) X-ray Source'
_exptl_absorpt_coefficient_mu 1.081
_exptl_absorpt_correction_T_max 1.000
_exptl_absorpt_correction_T_min 0.480
_exptl_absorpt_correction_type gaussian
_exptl_absorpt_process_details
;
CrysAlisPro 1.171.40.61a (Rigaku Oxford Diffraction, 2019)
Numerical absorption correction based on gaussian integration over
			a multifaceted crystal model
Empirical absorption correction using spherical harmonics,
 implemented in SCALE3 ABSPACK scaling algorithm.
;
_exptl_crystal_colour colourless
_exptl_crystal_colour_primary colourless
_exptl_crystal_density_diffrn 1.545
_exptl_crystal_description block
_exptl_crystal_F_000 584
_exptl_crystal_recrystallization_method 'Re-crystallisation from solvent: Methanol/ACN'
_exptl_crystal_size_max 0.228
_exptl_crystal_size_mid 0.098
_exptl_crystal_size_min 0.033
_refine_diff_density_max 0.262
_refine_diff_density_min -0.218
_refine_diff_density_rms 0.043
_refine_ls_extinction_method none
_refine_ls_goodness_of_fit_ref 1.057
_refine_ls_hydrogen_treatment constr
_refine_ls_matrix_type full
_refine_ls_number_parameters 92
_refine_ls_number_reflns 1259
_refine_ls_number_restraints 0
_refine_ls_restrained_S_all 1.057
_refine_ls_R_factor_all 0.0330
_refine_ls_R_factor_gt 0.0325
_refine_ls_shift/su_max 0.000
_refine_ls_shift/su_mean 0.000
_refine_ls_structure_factor_coef Fsqd
_refine_ls_weighting_details 'w=1/[\s^2^(Fo^2^)+(0.0456P)^2^+1.0395P] where P=(Fo^2^+2Fc^2^)/3'
_refine_ls_weighting_scheme calc
_refine_ls_wR_factor_gt 0.0872
_refine_ls_wR_factor_ref 0.0875
_reflns_Friedel_coverage 0.000
_reflns_number_gt 1224
_reflns_number_total 1259
_reflns_threshold_expression 'I > 2\s(I)'
_cod_data_source_file d1ce00623a2.cif
_cod_data_source_block mx140_19
_cod_depositor_comments 'Adding full bibliography for 7243068--7243072.cif.'
_cod_database_code 7243071
_shelx_shelxl_version_number 2018/3
_chemical_oxdiff_formula 'C11 H10 N O'
_shelx_space_group_comment
;
The symmetry employed for this shelxl refinement is uniquely defined
by the following loop, which should always be used as a source of
symmetry information in preference to the above space-group names.
They are only intended as comments.
;
_diffrn_oxdiff_digest_frames
;
01007bb4685622e96caffd171b46951674054483bf3
;
_reflns_odcompleteness_completeness 99.13
_reflns_odcompleteness_iscentric 1
_reflns_odcompleteness_theta 71.98
_olex2_refinement_description
;
1. Fixed Uiso
 At 1.2 times of:
  All C(H,H) groups, All N(H) groups
 At 1.5 times of:
  All C(H,H,H) groups
2.a Secondary CH2 refined with riding coordinates:
 C008(H00A,H00B)
2.b Aromatic/amide H refined with riding coordinates:
 N004(H004)
2.c Idealised Me refined as rotating group:
 C00A(H00C,H00D,H00E)
;
_olex2_submission_special_instructions 'No special instructions were received'
_oxdiff_exptl_absorpt_empirical_details
;
Empirical correction (ABSPACK) includes:
- Absorption correction using spherical harmonics
- Frame scaling
;
_oxdiff_exptl_absorpt_empirical_full_max 1.492
_oxdiff_exptl_absorpt_empirical_full_min 0.729

loop_
_space_group_symop_operation_xyz
'x, y, z'
'-x, y, -z+1/2'
'x+1/2, y+1/2, z'
'-x+1/2, y+1/2, -z+1/2'
'-x, -y, -z'
'x, -y, z-1/2'
'-x+1/2, -y+1/2, -z'
'x+1/2, -y+1/2, z-1/2'

loop_
_atom_site_label
_atom_site_type_symbol
_atom_site_fract_x
_atom_site_fract_y
_atom_site_fract_z
_atom_site_U_iso_or_equiv
_atom_site_adp_type
_atom_site_occupancy
_atom_site_site_symmetry_order
_atom_site_calc_flag
_atom_site_refinement_flags_posn
_atom_site_refinement_flags_adp
_atom_site_refinement_flags_occupancy
_atom_site_disorder_assembly
_atom_site_disorder_group
O001 O 0.46479(8) 0.81817(8) 0.49816(6) 0.0216(2) Uani 1 1 d . . . . .
O002 O 0.34496(9) 0.61729(8) 0.66874(7) 0.0233(2) Uani 1 1 d . . . . .
O003 O 0.27386(9) 0.40517(8) 0.46418(8) 0.0278(2) Uani 1 1 d . . . . .
N004 N 0.37041(10) 0.61622(9) 0.29624(8) 0.0201(2) Uani 1 1 d . . . . .
H004 H 0.339908 0.546871 0.255733 0.024 Uiso 1 1 calc R . . . .
C005 C 0.36856(11) 0.61433(11) 0.40303(9) 0.0179(2) Uani 1 1 d . . . . .
C006 C 0.40625(11) 0.70056(11) 0.49350(9) 0.0177(2) Uani 1 1 d . . . . .
C007 C 0.35681(11) 0.61344(11) 0.57116(9) 0.0186(2) Uani 1 1 d . . . . .
C008 C 0.42125(12) 0.72926(11) 0.24203(9) 0.0215(3) Uani 1 1 d . . . . .
H00A H 0.390914 0.811518 0.273120 0.026 Uiso 1 1 calc R . . . .
H00B H 0.380180 0.727301 0.161546 0.026 Uiso 1 1 calc R . . . .
C009 C 0.32044(11) 0.51533(11) 0.47629(9) 0.0195(3) Uani 1 1 d . . . . .
C00A C 0.52182(13) 0.86478(13) 0.60973(9) 0.0253(3) Uani 1 1 d . . . . .
H00C H 0.573518 0.946371 0.605564 0.038 Uiso 1 1 calc GR . . . .
H00D H 0.584129 0.797919 0.649918 0.038 Uiso 1 1 calc GR . . . .
H00E H 0.446321 0.881510 0.649037 0.038 Uiso 1 1 calc GR . . . .

loop_
_atom_site_aniso_label
_atom_site_aniso_U_11
_atom_site_aniso_U_22
_atom_site_aniso_U_33
_atom_site_aniso_U_23
_atom_site_aniso_U_13
_atom_site_aniso_U_12
O001 0.0296(4) 0.0180(4) 0.0177(4) -0.0003(3) 0.0064(3) -0.0039(3)
O002 0.0298(4) 0.0236(4) 0.0182(4) 0.0037(3) 0.0089(3) 0.0024(3)
O003 0.0321(5) 0.0205(4) 0.0321(5) -0.0010(3) 0.0096(4) -0.0063(3)
N004 0.0241(5) 0.0192(5) 0.0183(5) -0.0025(4) 0.0075(4) -0.0006(4)
C005 0.0168(5) 0.0176(5) 0.0201(5) 0.0004(4) 0.0059(4) 0.0029(4)
C006 0.0190(5) 0.0168(5) 0.0180(5) 0.0012(4) 0.0056(4) 0.0024(4)
C007 0.0185(5) 0.0179(5) 0.0199(5) 0.0030(4) 0.0053(4) 0.0035(4)
C008 0.0285(6) 0.0191(5) 0.0186(5) 0.0016(4) 0.0090(4) 0.0027(4)
C009 0.0187(5) 0.0192(6) 0.0219(6) 0.0016(4) 0.0068(4) 0.0021(4)
C00A 0.0317(6) 0.0240(6) 0.0195(6) -0.0031(4) 0.0035(5) -0.0046(5)

loop_
_atom_type_symbol
_atom_type_description
_atom_type_scat_dispersion_real
_atom_type_scat_dispersion_imag
_atom_type_scat_source
C C 0.0181 0.0091 'International Tables Vol C Tables 4.2.6.8 and 6.1.1.4'
H H 0.0000 0.0000 'International Tables Vol C Tables 4.2.6.8 and 6.1.1.4'
N N 0.0311 0.0180 'International Tables Vol C Tables 4.2.6.8 and 6.1.1.4'
O O 0.0492 0.0322 'International Tables Vol C Tables 4.2.6.8 and 6.1.1.4'

loop_
_exptl_crystal_face_index_h
_exptl_crystal_face_index_k
_exptl_crystal_face_index_l
_exptl_crystal_face_perp_dist
-1 -1 1 0.0367
1 1 -1 0.0397
1 -1 0 0.1088
-1 1 0 0.1088
0 0 1 0.0292
0 0 -1 0.0042

loop_
_geom_angle_atom_site_label_1
_geom_angle_atom_site_label_2
_geom_angle_atom_site_label_3
_geom_angle
_geom_angle_site_symmetry_1
_geom_angle_site_symmetry_3
_geom_angle_publ_flag
C006 O001 C00A 114.71(9) . . ?
C005 N004 C008 122.61(10) . . ?
N004 C005 C006 136.44(11) . . ?
N004 C005 C009 133.01(10) . . ?
C006 C005 C009 90.54(9) . . ?
O001 C006 C005 129.87(10) . . ?
O001 C006 C007 136.19(10) . . ?
C005 C006 C007 93.93(9) . . ?
O002 C007 C006 136.92(11) . . ?
O002 C007 C009 135.61(10) . . ?
C006 C007 C009 87.43(9) . . ?
N004 C008 C008 111.96(8) . 2_655 ?
O003 C009 C005 135.33(11) . . ?
O003 C009 C007 136.67(11) . . ?
C005 C009 C007 88.01(9) . . ?

loop_
_geom_bond_atom_site_label_1
_geom_bond_atom_site_label_2
_geom_bond_distance
_geom_bond_site_symmetry_2
_geom_bond_publ_flag
O001 C006 1.3235(14) . ?
O001 C00A 1.4518(13) . ?
O002 C007 1.2278(14) . ?
O003 C009 1.2078(14) . ?
N004 C005 1.3155(15) . ?
N004 C008 1.4658(14) . ?
C005 C006 1.4051(15) . ?
C005 C009 1.4895(15) . ?
C006 C007 1.4555(15) . ?
C007 C009 1.5205(16) . ?
C008 C008 1.525(2) 2_655 ?

loop_
_exptl_oxdiff_crystal_face_indexfrac_h
_exptl_oxdiff_crystal_face_indexfrac_k
_exptl_oxdiff_crystal_face_indexfrac_l
_exptl_oxdiff_crystal_face_x
_exptl_oxdiff_crystal_face_y
_exptl_oxdiff_crystal_face_z
-1.0000 -1.0000 1.0000 -0.0791 0.0507 0.2187
1.0000 1.0000 -1.0000 0.0791 -0.0507 -0.2187
1.0000 -1.0000 0.0000 0.1686 -0.1063 0.0932
-1.0000 1.0000 -0.0000 -0.1686 0.1063 -0.0932
0.0000 -0.0000 1.0000 0.0581 0.1006 0.0539
-0.0000 0.0000 -1.0000 -0.0581 -0.1006 -0.0539
